data_4508746
loop_
_publ_author_name
'Awaleh, Mohamed Osman'
'Badia, Antonella'
'Brisse, Fran\,cois'

_publ_section_title
;
 Influence of the Anion on the Structure of Bis(methylthio)methane
 Supramolecular Coordination Complexes
;
_journal_issue 12
_journal_name_full 'Crystal Growth &amp; Design'
_journal_page_first 2674
_journal_paper_doi 10.1021/cg060148f
_journal_volume 6
_journal_year 2006
_chemical_compound_source 'Synthesized by the authors. See text'
_chemical_formula_moiety 'C8 H16 Ag2 F6 O6 S6'
_chemical_formula_sum 'C8 H16 Ag2 F6 O6 S6'
_chemical_formula_weight 730.31
_chemical_name_systematic
; 
 ? 
;
_space_group_IT_number 14
_symmetry_cell_setting monoclinic
_symmetry_space_group_name_Hall '-P 2ybc'
_symmetry_space_group_name_H-M 'P 1 21/c 1'
_atom_sites_solution_hydrogens geom
_atom_sites_solution_primary direct
_atom_sites_solution_secondary difmap
_audit_creation_method SHELXL-97
_cell_angle_alpha 90.00
_cell_angle_beta 90.1470(10)
_cell_angle_gamma 90.00
_cell_formula_units_Z 4
_cell_length_a 9.09250(10)
_cell_length_b 21.6699(3)
_cell_length_c 11.0192(2)
_cell_measurement_reflns_used 16357
_cell_measurement_temperature 150(2)
_cell_measurement_theta_max 68.87
_cell_measurement_theta_min 4.08
_cell_volume 2171.15(6)
_computing_cell_refinement 'SMART (Bruker, 2003)'
_computing_data_collection 'SMART (Bruker, 2003)'
_computing_data_reduction 'SAINT (Bruker, 2004)'
_computing_molecular_graphics 'SHELXTL (Bruker, 1997)'
_computing_publication_material 'UdMX (local program)'
_computing_structure_refinement 'SHELXL97 (Sheldrick, 1997)'
_computing_structure_solution 'SHELXS97 (Sheldrick, 1997)'
_diffrn_ambient_temperature 150(2)
_diffrn_detector_area_resol_mean 5.5
_diffrn_measured_fraction_theta_full 0.991
_diffrn_measured_fraction_theta_max 0.991
_diffrn_measurement_device_type 'Bruker Smart 6000'
_diffrn_measurement_method \w
_diffrn_radiation_monochromator 'Montel 200 optics'
_diffrn_radiation_source 'Rotating Anode'
_diffrn_radiation_type CuK\a
_diffrn_radiation_wavelength 1.54178
_diffrn_reflns_av_R_equivalents 0.039
_diffrn_reflns_av_sigmaI/netI 0.0177
_diffrn_reflns_limit_h_max 10
_diffrn_reflns_limit_h_min -11
_diffrn_reflns_limit_k_max 26
_diffrn_reflns_limit_k_min -26
_diffrn_reflns_limit_l_max 13
_diffrn_reflns_limit_l_min -13
_diffrn_reflns_number 29638
_diffrn_reflns_theta_full 68.98
_diffrn_reflns_theta_max 68.98
_diffrn_reflns_theta_min 4.08
_diffrn_standards_decay_% -1.33
_diffrn_standards_number 178
_exptl_absorpt_coefficient_mu 20.590
_exptl_absorpt_correction_T_max 0.662
_exptl_absorpt_correction_T_min 0.273
_exptl_absorpt_correction_type multi-scan
_exptl_absorpt_process_details 'Sadabs (Sheldrick,1996)'
_exptl_crystal_colour Colorless
_exptl_crystal_density_diffrn 2.234
_exptl_crystal_density_method 'not measured'
_exptl_crystal_description needle-like
_exptl_crystal_F_000 1424
_exptl_crystal_size_max 0.16
_exptl_crystal_size_mid 0.06
_exptl_crystal_size_min 0.02
_refine_diff_density_max 0.658
_refine_diff_density_min -0.541
_refine_diff_density_rms 0.107
_refine_ls_extinction_method none
_refine_ls_goodness_of_fit_ref 1.031
_refine_ls_hydrogen_treatment constr
_refine_ls_matrix_type full
_refine_ls_number_parameters 253
_refine_ls_number_reflns 3996
_refine_ls_number_restraints 0
_refine_ls_restrained_S_all 1.031
_refine_ls_R_factor_all 0.0269
_refine_ls_R_factor_gt 0.0244
_refine_ls_shift/su_max 0.002
_refine_ls_shift/su_mean 0.000
_refine_ls_structure_factor_coef Fsqd
_refine_ls_weighting_details 'calc w=1/[\s^2^(Fo^2^)+(0.0397P)^2^+1.7480P] where P=(Fo^2^+2Fc^2^)/3'
_refine_ls_weighting_scheme calc
_refine_ls_wR_factor_gt 0.0643
_refine_ls_wR_factor_ref 0.0658
_reflns_number_gt 3645
_reflns_number_total 3996
_reflns_threshold_expression I>2\s(I)
_cod_data_source_file cg060148fsup7.cif
_cod_data_source_block complex7
_cod_depositor_comments
;
The following automatic conversions were performed:

'_symmetry_cell_setting' value 'Monoclinic' changed to 'monoclinic'
according to /home/saulius/struct/CIF-dictionaries/cif_core.dic
dictionary named 'cif_core.dic' version 2.4.2 from
2011-04-26.

'_geom_bond_publ_flag' value 'Y' changed to 'y'
according to /home/saulius/struct/CIF-dictionaries/cif_core.dic
dictionary named 'cif_core.dic' version 2.4.2 from 2011-04-26 (33
times).

'_geom_angle_publ_flag' value 'Y' changed to 'y' according
to /home/saulius/struct/CIF-dictionaries/cif_core.dic dictionary
named 'cif_core.dic' version 2.4.2 from 2011-04-26 (58 times).

Automatic conversion script
Id: cif_fix_values 1891 2012-01-12 08:04:46Z andrius 
;
_cod_original_sg_symbol_H-M P21/c
_cod_database_code 4508746

loop_
_symmetry_equiv_pos_as_xyz
'x, y, z'
'-x, y+1/2, -z+1/2'
'-x, -y, -z'
'x, -y-1/2, z-1/2'

loop_
_atom_site_label
_atom_site_type_symbol
_atom_site_fract_x
_atom_site_fract_y
_atom_site_fract_z
_atom_site_U_iso_or_equiv
_atom_site_adp_type
_atom_site_occupancy
_atom_site_symmetry_multiplicity
_atom_site_calc_flag
_atom_site_refinement_flags
Ag1 Ag 0.26149(2) 0.746144(9) 0.163251(19) 0.02693(8) Uani 1 1 d .
Ag2 Ag 0.75743(2) 0.745029(9) 0.251258(19) 0.02582(8) Uani 1 1 d .
S1 S 0.19243(8) 0.62827(3) 0.37832(7) 0.02861(16) Uani 1 1 d .
S2 S 0.52186(7) 0.79194(3) 0.16106(6) 0.02218(14) Uani 1 1 d .
S3 S 0.02096(7) 0.78918(3) 0.24969(6) 0.02240(14) Uani 1 1 d .
S4 S 0.23491(7) 0.81097(3) 0.45993(6) 0.02320(15) Uani 1 1 d .
S5 S 0.69611(7) 0.63537(3) 0.03417(6) 0.02547(15) Uani 1 1 d .
S6 S 0.73061(7) 0.68270(3) 0.44923(6) 0.02371(15) Uani 1 1 d .
F1 F 0.1334(3) 0.51545(11) 0.4433(3) 0.0715(7) Uani 1 1 d .
F2 F 0.1899(4) 0.52470(11) 0.2586(3) 0.0944(10) Uani 1 1 d .
F3 F 0.3564(3) 0.53074(12) 0.3965(4) 0.0940(11) Uani 1 1 d .
F4 F 0.6977(3) 0.52625(9) 0.13530(19) 0.0585(6) Uani 1 1 d .
F5 F 0.6312(2) 0.52678(9) -0.0508(2) 0.0518(5) Uani 1 1 d .
F6 F 0.8587(2) 0.53847(9) -0.0057(2) 0.0515(5) Uani 1 1 d .
O1 O 0.2978(3) 0.65355(10) 0.2933(2) 0.0377(5) Uani 1 1 d .
O2 O 0.0426(3) 0.63729(12) 0.3451(3) 0.0608(8) Uani 1 1 d .
O3 O 0.2273(3) 0.64216(14) 0.5021(2) 0.0534(7) Uani 1 1 d .
O4 O 0.8091(2) 0.65619(10) 0.11710(19) 0.0338(5) Uani 1 1 d .
O5 O 0.5488(2) 0.64371(11) 0.0768(2) 0.0443(6) Uani 1 1 d .
O6 O 0.7216(3) 0.65380(11) -0.08907(19) 0.0379(5) Uani 1 1 d .
C1 C 0.2185(4) 0.54569(16) 0.3672(4) 0.0460(9) Uani 1 1 d .
C2 C 0.7226(4) 0.55216(14) 0.0295(3) 0.0331(7) Uani 1 1 d .
C21 C 0.5124(4) 0.87356(14) 0.1934(3) 0.0334(7) Uani 1 1 d .
H21A H 0.6079 0.8927 0.1765 0.050 Uiso 1 1 calc R
H21B H 0.4875 0.8797 0.2790 0.050 Uiso 1 1 calc R
H21C H 0.4367 0.8926 0.1422 0.050 Uiso 1 1 calc R
C31 C 0.0089(3) 0.87119(14) 0.2201(3) 0.0316(7) Uani 1 1 d .
H31A H -0.0640 0.8897 0.2744 0.047 Uiso 1 1 calc R
H31B H -0.0208 0.8779 0.1356 0.047 Uiso 1 1 calc R
H31C H 0.1051 0.8903 0.2344 0.047 Uiso 1 1 calc R
C32 C 0.0540(3) 0.78638(13) 0.4123(2) 0.0233(6) Uani 1 1 d .
H32A H -0.0199 0.8127 0.4530 0.028 Uiso 1 1 calc R
H32B H 0.0384 0.7435 0.4405 0.028 Uiso 1 1 calc R
C41 C 0.1993(4) 0.88941(14) 0.5094(3) 0.0415(8) Uani 1 1 d .
H41A H 0.1729 0.9149 0.4391 0.062 Uiso 1 1 calc R
H41B H 0.2877 0.9063 0.5481 0.062 Uiso 1 1 calc R
H41C H 0.1180 0.8895 0.5676 0.062 Uiso 1 1 calc R
C61 C 0.6895(4) 0.60541(14) 0.3944(3) 0.0365(7) Uani 1 1 d .
H61A H 0.6650 0.5787 0.4632 0.055 Uiso 1 1 calc R
H61B H 0.7755 0.5888 0.3521 0.055 Uiso 1 1 calc R
H61C H 0.6058 0.6071 0.3382 0.055 Uiso 1 1 calc R
C62 C 0.5512(3) 0.70860(13) 0.4980(2) 0.0235(6) Uani 1 1 d .
H62A H 0.4758 0.6820 0.4595 0.028 Uiso 1 1 calc R
H62B H 0.5358 0.7512 0.4678 0.028 Uiso 1 1 calc R

loop_
_atom_site_aniso_label
_atom_site_aniso_U_11
_atom_site_aniso_U_22
_atom_site_aniso_U_33
_atom_site_aniso_U_23
_atom_site_aniso_U_13
_atom_site_aniso_U_12
Ag1 0.02333(13) 0.03417(13) 0.02331(13) -0.00271(8) 0.00352(9) -0.00101(8)
Ag2 0.02351(13) 0.03129(13) 0.02266(13) 0.00017(7) -0.00113(9) -0.00087(8)
S1 0.0234(3) 0.0309(4) 0.0315(4) -0.0045(3) -0.0002(3) -0.0001(3)
S2 0.0199(3) 0.0269(3) 0.0197(3) -0.0002(2) 0.0004(3) 0.0004(3)
S3 0.0191(3) 0.0279(3) 0.0202(3) -0.0007(3) 0.0013(3) 0.0001(3)
S4 0.0203(3) 0.0271(3) 0.0222(3) 0.0013(3) -0.0004(3) -0.0011(3)
S5 0.0235(3) 0.0247(3) 0.0283(3) 0.0014(3) 0.0035(3) 0.0002(3)
S6 0.0205(3) 0.0290(3) 0.0216(3) 0.0006(3) 0.0016(3) 0.0015(3)
F1 0.0772(17) 0.0527(13) 0.0847(17) 0.0230(13) 0.0215(14) -0.0190(13)
F2 0.179(3) 0.0406(13) 0.0640(17) -0.0189(12) 0.0260(18) -0.0178(17)
F3 0.0549(15) 0.0505(15) 0.177(3) 0.0347(18) 0.0142(18) 0.0175(12)
F4 0.0984(18) 0.0321(10) 0.0452(12) 0.0099(9) 0.0113(12) 0.0007(11)
F5 0.0540(12) 0.0404(11) 0.0611(13) -0.0138(10) 0.0010(10) -0.0160(10)
F6 0.0408(11) 0.0367(10) 0.0770(15) -0.0098(10) 0.0077(10) 0.0085(9)
O1 0.0460(13) 0.0349(12) 0.0322(12) 0.0091(9) 0.0036(10) -0.0032(10)
O2 0.0277(13) 0.0487(15) 0.106(2) -0.0128(15) -0.0147(14) 0.0037(11)
O3 0.0587(16) 0.0705(18) 0.0310(13) -0.0094(12) 0.0081(12) -0.0242(14)
O4 0.0373(12) 0.0337(11) 0.0303(11) -0.0083(9) -0.0004(9) -0.0009(9)
O5 0.0270(11) 0.0390(12) 0.0669(17) 0.0030(12) 0.0148(11) 0.0029(10)
O6 0.0465(13) 0.0392(12) 0.0278(11) 0.0077(9) -0.0047(10) -0.0088(11)
C1 0.048(2) 0.0335(17) 0.057(2) 0.0067(16) 0.0144(18) 0.0026(16)
C2 0.0370(17) 0.0267(14) 0.0356(16) -0.0006(13) 0.0054(14) -0.0012(13)
C21 0.0407(18) 0.0293(15) 0.0303(16) -0.0052(12) -0.0022(14) 0.0038(13)
C31 0.0353(17) 0.0300(15) 0.0295(15) 0.0051(12) 0.0054(13) 0.0004(13)
C32 0.0204(13) 0.0289(14) 0.0208(13) 0.0007(11) 0.0020(11) -0.0008(11)
C41 0.050(2) 0.0257(15) 0.048(2) -0.0034(14) -0.0163(17) -0.0004(14)
C61 0.0441(19) 0.0262(15) 0.0392(18) -0.0008(13) 0.0084(15) -0.0001(14)
C62 0.0199(13) 0.0273(13) 0.0232(14) 0.0000(11) -0.0026(11) 0.0020(11)

loop_
_atom_type_symbol
_atom_type_description
_atom_type_scat_dispersion_real
_atom_type_scat_dispersion_imag
_atom_type_scat_source
C C 0.0181 0.0091 'International Tables Vol C Tables 4.2.6.8 and 6.1.1.4'
H H 0.0000 0.0000 'International Tables Vol C Tables 4.2.6.8 and 6.1.1.4'
O O 0.0492 0.0322 'International Tables Vol C Tables 4.2.6.8 and 6.1.1.4'
F F 0.0727 0.0534 'International Tables Vol C Tables 4.2.6.8 and 6.1.1.4'
S S 0.3331 0.5567 'International Tables Vol C Tables 4.2.6.8 and 6.1.1.4'
Ag Ag 0.1306 4.2820 'International Tables Vol C Tables 4.2.6.8 and 6.1.1.4'

loop_
_geom_angle_atom_site_label_1
_geom_angle_atom_site_label_2
_geom_angle_atom_site_label_3
_geom_angle_site_symmetry_1
_geom_angle_site_symmetry_3
_geom_angle
_geom_angle_publ_flag
O1 AG1 S3 . . 101.04(6) y
O1 AG1 S2 . . 101.32(6) y
S3 AG1 S2 . . 130.58(2) y
O1 AG1 S4 . 4_575 97.23(6) y
S3 AG1 S4 . 4_575 114.88(2) y
S2 AG1 S4 . 4_575 105.22(2) y
O4 AG2 S2 . . 103.67(5) y
O4 AG2 S6 . . 96.69(5) y
S2 AG2 S6 . . 117.01(2) y
O4 AG2 S3 . 1_655 96.13(5) y
S2 AG2 S3 . 1_655 128.62(2) y
S6 AG2 S3 . 1_655 106.85(2) y
O2 S1 O3 . . 115.21(18) y
O2 S1 O1 . . 114.54(17) y
O3 S1 O1 . . 113.04(14) y
O2 S1 C1 . . 104.12(17) y
O3 S1 C1 . . 104.12(19) y
O1 S1 C1 . . 104.07(15) y
C21 S2 C62 . 4_575 102.04(14) y
C21 S2 AG1 . . 109.41(11) y
C62 S2 AG1 4_575 . 98.32(9) y
C21 S2 AG2 . . 110.56(11) y
C62 S2 AG2 4_575 . 104.81(9) y
AG1 S2 AG2 . . 127.69(3) y
C31 S3 C32 . . 102.71(14) y
C31 S3 AG1 . . 109.98(10) y
C32 S3 AG1 . . 102.42(9) y
C31 S3 AG2 . 1_455 108.04(10) y
C32 S3 AG2 . 1_455 97.60(9) y
AG1 S3 AG2 . 1_455 131.36(3) y
C32 S4 C41 . . 101.56(15) y
C32 S4 AG1 . 4_576 101.23(9) y
C41 S4 AG1 . 4_576 101.88(12) y
O5 S5 O6 . . 115.42(15) y
O5 S5 O4 . . 114.64(14) y
O6 S5 O4 . . 113.26(13) y
O5 S5 C2 . . 104.96(14) y
O6 S5 C2 . . 103.12(14) y
O4 S5 C2 . . 103.51(14) y
C62 S6 C61 . . 101.53(14) y
C62 S6 AG2 . . 100.15(9) y
C61 S6 AG2 . . 102.77(11) y
S1 O1 AG1 . . 126.19(13) y
S5 O4 AG2 . . 119.02(12) y
F2 C1 F1 . . 107.1(3) y
F2 C1 F3 . . 108.8(4) y
F1 C1 F3 . . 106.1(3) y
F2 C1 S1 . . 112.4(3) y
F1 C1 S1 . . 111.8(3) y
F3 C1 S1 . . 110.3(3) y
F4 C2 F5 . . 107.7(3) y
F4 C2 F6 . . 109.0(3) y
F5 C2 F6 . . 107.1(3) y
F4 C2 S5 . . 112.0(2) y
F5 C2 S5 . . 110.2(2) y
F6 C2 S5 . . 110.6(2) y
S2 C21 H21A . . 109.5 ?
S2 C21 H21B . . 109.5 ?
H21A C21 H21B . . 109.5 ?
S2 C21 H21C . . 109.5 ?
H21A C21 H21C . . 109.5 ?
H21B C21 H21C . . 109.5 ?
S3 C31 H31A . . 109.5 ?
S3 C31 H31B . . 109.5 ?
H31A C31 H31B . . 109.5 ?
S3 C31 H31C . . 109.5 ?
H31A C31 H31C . . 109.5 ?
H31B C31 H31C . . 109.5 ?
S4 C32 S3 . . 115.14(14) y
S4 C32 H32A . . 108.5 ?
S3 C32 H32A . . 108.5 ?
S4 C32 H32B . . 108.5 ?
S3 C32 H32B . . 108.5 ?
H32A C32 H32B . . 107.5 ?
S4 C41 H41A . . 109.5 ?
S4 C41 H41B . . 109.5 ?
H41A C41 H41B . . 109.5 ?
S4 C41 H41C . . 109.5 ?
H41A C41 H41C . . 109.5 ?
H41B C41 H41C . . 109.5 ?
S6 C61 H61A . . 109.5 ?
S6 C61 H61B . . 109.5 ?
H61A C61 H61B . . 109.5 ?
S6 C61 H61C . . 109.5 ?
H61A C61 H61C . . 109.5 ?
H61B C61 H61C . . 109.5 ?
S6 C62 S2 . 4_576 115.27(15) y
S6 C62 H62A . . 108.5 ?
S2 C62 H62A 4_576 . 108.5 ?
S6 C62 H62B . . 108.5 ?
S2 C62 H62B 4_576 . 108.5 ?
H62A C62 H62B . . 107.5 ?

loop_
_geom_bond_atom_site_label_1
_geom_bond_atom_site_label_2
_geom_bond_site_symmetry_2
_geom_bond_distance
_geom_bond_publ_flag
Ag1 O1 . 2.487(2) y
Ag1 S3 . 2.5634(7) y
Ag1 S2 . 2.5672(7) y
Ag1 S4 4_575 2.5704(7) y
Ag2 O4 . 2.473(2) y
Ag2 S2 . 2.5686(7) y
Ag2 S6 . 2.5778(7) y
Ag2 S3 1_655 2.5803(7) y
S1 O2 . 1.423(2) y
S1 O3 . 1.431(3) y
S1 O1 . 1.449(2) y
S1 C1 . 1.809(4) y
S2 C21 . 1.806(3) y
S2 C62 4_575 1.817(3) y
S3 C31 . 1.810(3) y
S3 C32 . 1.817(3) y
S3 Ag2 1_455 2.5803(7) y
S4 C32 . 1.806(3) y
S4 C41 . 1.814(3) y
S4 Ag1 4_576 2.5704(7) y
S5 O5 . 1.433(2) y
S5 O6 . 1.435(2) y
S5 O4 . 1.446(2) y
S5 C2 . 1.820(3) y
S6 C62 . 1.808(3) y
S6 C61 . 1.819(3) y
F1 C1 . 1.317(4) y
F2 C1 . 1.306(5) y
F3 C1 . 1.334(5) y
F4 C2 . 1.314(4) y
F5 C2 . 1.331(4) y
F6 C2 . 1.331(4) y
C21 H21a . 0.98 ?
C21 H21b . 0.98 ?
C21 H21c . 0.98 ?
C31 H31a . 0.98 ?
C31 H31b . 0.98 ?
C31 H31c . 0.98 ?
C32 H32a . 0.99 ?
C32 H32b . 0.99 ?
C41 H41a . 0.98 ?
C41 H41b . 0.98 ?
C41 H41c . 0.98 ?
C61 H61a . 0.98 ?
C61 H61b . 0.98 ?
C61 H61c . 0.98 ?
C62 S2 4_576 1.817(3) y
C62 H62a . 0.99 ?
C62 H62b . 0.99 ?

loop_
_geom_torsion_atom_site_label_1
_geom_torsion_atom_site_label_2
_geom_torsion_atom_site_label_3
_geom_torsion_atom_site_label_4
_geom_torsion_site_symmetry_1
_geom_torsion_site_symmetry_4
_geom_torsion
O1 AG1 S2 C21 . . -131.88(12)
S3 AG1 S2 C21 . . -16.49(11)
S4 AG1 S2 C21 4_575 . 127.32(11)
O1 AG1 S2 C62 . 4_575 122.16(11)
S3 AG1 S2 C62 . 4_575 -122.45(9)
S4 AG1 S2 C62 4_575 4_575 21.36(9)
O1 AG1 S2 AG2 . . 6.10(6)
S3 AG1 S2 AG2 . . 121.48(3)
S4 AG1 S2 AG2 4_575 . -94.70(3)
O4 AG2 S2 C21 . . -152.42(12)
S6 AG2 S2 C21 . . 102.59(11)
S3 AG2 S2 C21 1_655 . -42.86(12)
O4 AG2 S2 C62 . 4_575 -43.18(11)
S6 AG2 S2 C62 . 4_575 -148.17(9)
S3 AG2 S2 C62 1_655 4_575 66.39(10)
O4 AG2 S2 AG1 . . 69.99(6)
S6 AG2 S2 AG1 . . -35.00(4)
S3 AG2 S2 AG1 1_655 . 179.55(3)
O1 AG1 S3 C31 . . 155.32(12)
S2 AG1 S3 C31 . . 39.82(12)
S4 AG1 S3 C31 4_575 . -101.28(11)
O1 AG1 S3 C32 . . 46.68(11)
S2 AG1 S3 C32 . . -68.82(10)
S4 AG1 S3 C32 4_575 . 150.08(9)
O1 AG1 S3 AG2 . 1_455 -65.31(6)
S2 AG1 S3 AG2 . 1_455 179.19(3)
S4 AG1 S3 AG2 4_575 1_455 38.09(4)
O4 AG2 S6 C62 . . -125.79(10)
S2 AG2 S6 C62 . . -16.71(10)
S3 AG2 S6 C62 1_655 . 135.71(9)
O4 AG2 S6 C61 . . -21.39(12)
S2 AG2 S6 C61 . . 87.69(12)
S3 AG2 S6 C61 1_655 . -119.89(11)
O2 S1 O1 AG1 . . 30.9(2)
O3 S1 O1 AG1 . . -103.78(19)
C1 S1 O1 AG1 . . 143.90(18)
S3 AG1 O1 S1 . . 9.25(17)
S2 AG1 O1 S1 . . 144.90(15)
S4 AG1 O1 S1 4_575 . -107.93(15)
O5 S5 O4 AG2 . . -31.73(18)
O6 S5 O4 AG2 . . 103.60(15)
C2 S5 O4 AG2 . . -145.45(14)
S2 AG2 O4 S5 . . -13.48(14)
S6 AG2 O4 S5 . . 106.47(13)
S3 AG2 O4 S5 1_655 . -145.71(13)
O2 S1 C1 F2 . . 58.5(3)
O3 S1 C1 F2 . . 179.5(3)
O1 S1 C1 F2 . . -61.8(3)
O2 S1 C1 F1 . . -62.1(3)
O3 S1 C1 F1 . . 59.0(3)
O1 S1 C1 F1 . . 177.6(3)
O2 S1 C1 F3 . . -180.0(3)
O3 S1 C1 F3 . . -58.9(3)
O1 S1 C1 F3 . . 59.8(3)
O5 S5 C2 F4 . . -56.3(3)
O6 S5 C2 F4 . . -177.5(2)
O4 S5 C2 F4 . . 64.3(3)
O5 S5 C2 F5 . . 63.7(2)
O6 S5 C2 F5 . . -57.6(2)
O4 S5 C2 F5 . . -175.8(2)
O5 S5 C2 F6 . . -178.1(2)
O6 S5 C2 F6 . . 60.7(2)
O4 S5 C2 F6 . . -57.5(2)
C41 S4 C32 S3 . . 99.77(19)
AG1 S4 C32 S3 4_576 . -155.47(13)
C31 S3 C32 S4 . . -71.77(18)
AG1 S3 C32 S4 . . 42.33(16)
AG2 S3 C32 S4 1_455 . 177.73(13)
C61 S6 C62 S2 . 4_576 103.49(18)
AG2 S6 C62 S2 . 4_576 -151.10(13)
